data_7004560
loop_
_publ_author_name
'Chang, Sheng-Yuan'
'Cheng, Yi-Ming'
'Chi, Yun'
'Lin, Yi-Chih'
'Jiang, Chang-Ming'
'Lee, Gene-Hsiang'
'Chou, Pi-Tai'

_publ_section_title
;
 Emissive Pt(ii) complexes bearing both cyclometalated ligand and
 2-pyridyl hexafluoropropoxide ancillary chelate
;
_journal_issue 48
_journal_name_full 'Dalton Transactions'
_journal_page_first 6901
_journal_page_last 6911
_journal_paper_doi 10.1039/b808602h
_journal_year 2008
_chemical_formula_sum 'C22 H13 F6 N3 O Pt'
_chemical_formula_weight 644.44
_chemical_name_systematic
;
?
;
_space_group_IT_number 2
_symmetry_cell_setting triclinic
_symmetry_space_group_name_Hall '-P 1'
_symmetry_space_group_name_H-M 'P -1'
_atom_sites_solution_hydrogens geom
_atom_sites_solution_primary direct
_atom_sites_solution_secondary difmap
_audit_creation_method SHELXL-97
_cell_angle_alpha 99.759(2)
_cell_angle_beta 98.064(2)
_cell_angle_gamma 99.111(2)
_cell_formula_units_Z 2
_cell_length_a 7.3387(7)
_cell_length_b 11.4663(11)
_cell_length_c 12.3233(12)
_cell_measurement_reflns_used 5805
_cell_measurement_temperature 200(2)
_cell_measurement_theta_max 27.34
_cell_measurement_theta_min 2.24
_cell_volume 994.09(17)
_computing_cell_refinement 'Bruker SAINT'
_computing_data_collection 'Bruker SMART'
_computing_data_reduction 'Bruker SAINT'
_computing_molecular_graphics 'Bruker SHELXTL'
_computing_publication_material 'Bruker SHELXTL'
_computing_structure_refinement 'SHELXL-97 (Sheldrick, 1997)'
_computing_structure_solution 'SHELXS-97 (Sheldrick, 1990)'
_diffrn_ambient_temperature 200(2)
_diffrn_measured_fraction_theta_full 0.997
_diffrn_measured_fraction_theta_max 0.997
_diffrn_measurement_device_type 'BRUKER SMART APEXCCD area detector'
_diffrn_measurement_method 'omega scans'
_diffrn_radiation_monochromator graphite
_diffrn_radiation_source 'fine-focus sealed tube'
_diffrn_radiation_type MoK\a
_diffrn_radiation_wavelength 0.71073
_diffrn_reflns_av_R_equivalents 0.0313
_diffrn_reflns_av_sigmaI/netI 0.0378
_diffrn_reflns_limit_h_max 9
_diffrn_reflns_limit_h_min -9
_diffrn_reflns_limit_k_max 14
_diffrn_reflns_limit_k_min -14
_diffrn_reflns_limit_l_max 15
_diffrn_reflns_limit_l_min -15
_diffrn_reflns_number 12850
_diffrn_reflns_theta_full 27.50
_diffrn_reflns_theta_max 27.50
_diffrn_reflns_theta_min 1.70
_exptl_absorpt_coefficient_mu 7.134
_exptl_absorpt_correction_T_max 0.5991
_exptl_absorpt_correction_T_min 0.1415
_exptl_absorpt_correction_type multi-scan
_exptl_crystal_colour orange
_exptl_crystal_density_diffrn 2.153
_exptl_crystal_density_meas ?
_exptl_crystal_density_method 'not measured'
_exptl_crystal_description rod
_exptl_crystal_F_000 612
_exptl_crystal_size_max 0.45
_exptl_crystal_size_mid 0.13
_exptl_crystal_size_min 0.08
_refine_diff_density_max 0.910
_refine_diff_density_min -0.835
_refine_diff_density_rms 0.103
_refine_ls_extinction_method none
_refine_ls_goodness_of_fit_ref 1.049
_refine_ls_hydrogen_treatment constr
_refine_ls_matrix_type full
_refine_ls_number_parameters 298
_refine_ls_number_reflns 4546
_refine_ls_number_restraints 0
_refine_ls_restrained_S_all 1.049
_refine_ls_R_factor_all 0.0244
_refine_ls_R_factor_gt 0.0223
_refine_ls_shift/su_max 0.004
_refine_ls_shift/su_mean 0.000
_refine_ls_structure_factor_coef Fsqd
_refine_ls_weighting_details 'calc w=1/[\s^2^(Fo^2^)+(0.0198P)^2^+0.0461P] where P=(Fo^2^+2Fc^2^)/3'
_refine_ls_weighting_scheme calc
_refine_ls_wR_factor_gt 0.0507
_refine_ls_wR_factor_ref 0.0516
_reflns_number_gt 4297
_reflns_number_total 4546
_reflns_threshold_expression >2sigma(I)
_cod_data_source_file b808602h.txt
_cod_data_source_block 4a
_cod_depositor_comments
;
The following automatic conversions were performed:
'_symmetry_cell_setting' value 'Triclinic' changed to 'triclinic'
according to '/home/saulius/struct/CIF-dictionaries/cif_core.dic'
dictionary named 'cif_core.dic' version 2.4.1 from
2010-06-29.

'_refine_ls_hydrogen_treatment' value 'CONSTR' changed to
'constr' according to '/home/saulius/struct/CIF-dictionaries/cif_core.dic'
dictionary named 'cif_core.dic' version 2.4.1 from 2010-06-29.

Automatic conversion script
Id: cif_fix_enum 1527 2010-12-29 10:47:43Z saulius 

The following automatic conversions were performed:

'_exptl_crystal_density_meas' value 'not_measured' was changed to '?'
- the value is perceived as not measured.

Automatic conversion script
Id: cif_fix_values 3008 2015-01-20 13:52:24Z robertas 
;
_cod_original_sg_symbol_H-M P-1
_cod_database_code 7004560

loop_
_symmetry_equiv_pos_as_xyz
'x, y, z'
'-x, -y, -z'

loop_
_atom_site_label
_atom_site_type_symbol
_atom_site_fract_x
_atom_site_fract_y
_atom_site_fract_z
_atom_site_U_iso_or_equiv
_atom_site_adp_type
_atom_site_occupancy
_atom_site_symmetry_multiplicity
_atom_site_calc_flag
_atom_site_refinement_flags
_atom_site_disorder_assembly
_atom_site_disorder_group
Pt Pt 0.253529(16) 0.293364(11) 0.865324(9) 0.02408(5) Uani 1 1 d . . .
O1 O 0.2658(4) 0.2076(2) 0.7074(2) 0.0375(6) Uani 1 1 d . . .
N1 N 0.2265(4) 0.1430(2) 0.9273(2) 0.0259(6) Uani 1 1 d . . .
N2 N 0.2358(4) -0.0650(3) 0.8983(2) 0.0332(6) Uani 1 1 d . . .
N3 N 0.2977(4) 0.4364(3) 0.7892(2) 0.0270(6) Uani 1 1 d . . .
C1 C 0.2199(4) 0.3591(3) 1.0198(3) 0.0250(6) Uani 1 1 d . . .
C2 C 0.1931(5) 0.4742(3) 1.0668(3) 0.0309(7) Uani 1 1 d . . .
H2 H 0.2026 0.5353 1.0234 0.037 Uiso 1 1 calc R . .
C3 C 0.1540(5) 0.5023(3) 1.1728(3) 0.0332(8) Uani 1 1 d . . .
H3 H 0.1411 0.5822 1.2018 0.040 Uiso 1 1 calc R . .
C4 C 0.1330(5) 0.4157(3) 1.2378(3) 0.0326(8) Uani 1 1 d . . .
H4 H 0.1048 0.4356 1.3109 0.039 Uiso 1 1 calc R . .
C5 C 0.1536(5) 0.2998(3) 1.1956(3) 0.0298(7) Uani 1 1 d . . .
H5 H 0.1347 0.2388 1.2385 0.036 Uiso 1 1 calc R . .
C6 C 0.2022(4) 0.2724(3) 1.0896(3) 0.0238(6) Uani 1 1 d . . .
C7 C 0.2271(4) 0.1532(3) 1.0374(3) 0.0247(6) Uani 1 1 d . . .
C8 C 0.2546(4) 0.0515(3) 1.0863(3) 0.0265(7) Uani 1 1 d . . .
C9 C 0.2954(5) 0.0532(3) 1.2023(3) 0.0344(8) Uani 1 1 d . . .
H9 H 0.3044 0.1264 1.2539 0.041 Uiso 1 1 calc R . .
C10 C 0.3219(5) -0.0481(4) 1.2413(3) 0.0415(9) Uani 1 1 d . . .
H10 H 0.3500 -0.0450 1.3195 0.050 Uiso 1 1 calc R . .
C11 C 0.3080(5) -0.1564(3) 1.1668(3) 0.0417(9) Uani 1 1 d . . .
H11 H 0.3224 -0.2273 1.1948 0.050 Uiso 1 1 calc R . .
C12 C 0.2742(5) -0.1618(3) 1.0547(3) 0.0380(8) Uani 1 1 d . . .
H12 H 0.2651 -0.2362 1.0049 0.046 Uiso 1 1 calc R . .
C13 C 0.2524(5) -0.0573(3) 1.0119(3) 0.0289(7) Uani 1 1 d . . .
C14 C 0.2298(5) 0.0349(3) 0.8629(3) 0.0312(7) Uani 1 1 d . . .
H14 H 0.2276 0.0323 0.7853 0.037 Uiso 1 1 calc R . .
C15 C 0.3456(5) 0.5524(3) 0.8395(3) 0.0316(7) Uani 1 1 d . . .
H15 H 0.3732 0.5717 0.9188 0.038 Uiso 1 1 calc R . .
C16 C 0.3566(5) 0.6453(3) 0.7813(3) 0.0365(8) Uani 1 1 d . . .
H16 H 0.3879 0.7268 0.8199 0.044 Uiso 1 1 calc R . .
C17 C 0.3215(5) 0.6178(4) 0.6661(3) 0.0402(9) Uani 1 1 d . . .
H17 H 0.3244 0.6800 0.6239 0.048 Uiso 1 1 calc R . .
C18 C 0.2823(5) 0.4986(4) 0.6131(3) 0.0380(9) Uani 1 1 d . . .
H18 H 0.2628 0.4780 0.5338 0.046 Uiso 1 1 calc R . .
C19 C 0.2714(4) 0.4087(3) 0.6757(3) 0.0295(7) Uani 1 1 d . . .
C20 C 0.2358(5) 0.2734(3) 0.6273(3) 0.0316(8) Uani 1 1 d . . .
C21 C 0.0321(5) 0.2340(4) 0.5654(3) 0.0417(9) Uani 1 1 d . . .
C22 C 0.3739(6) 0.2474(4) 0.5464(3) 0.0476(10) Uani 1 1 d . . .
F1 F -0.0858(3) 0.2525(3) 0.6358(2) 0.0637(7) Uani 1 1 d . . .
F2 F -0.0084(4) 0.1188(2) 0.5181(2) 0.0717(8) Uani 1 1 d . . .
F3 F -0.0109(4) 0.2943(3) 0.4842(2) 0.0703(8) Uani 1 1 d . . .
F4 F 0.5475(3) 0.2980(3) 0.5941(2) 0.0736(9) Uani 1 1 d . . .
F5 F 0.3405(4) 0.2897(3) 0.45110(18) 0.0611(7) Uani 1 1 d . . .
F6 F 0.3692(4) 0.1304(3) 0.5152(2) 0.0694(8) Uani 1 1 d . . .

loop_
_atom_site_aniso_label
_atom_site_aniso_U_11
_atom_site_aniso_U_22
_atom_site_aniso_U_33
_atom_site_aniso_U_23
_atom_site_aniso_U_13
_atom_site_aniso_U_12
Pt 0.02965(8) 0.02496(8) 0.01989(7) 0.00633(5) 0.00529(5) 0.00882(5)
O1 0.0587(16) 0.0361(14) 0.0244(12) 0.0093(11) 0.0117(11) 0.0213(13)
N1 0.0310(14) 0.0225(14) 0.0242(14) 0.0035(11) 0.0049(11) 0.0061(11)
N2 0.0451(17) 0.0237(15) 0.0314(15) 0.0025(12) 0.0105(13) 0.0077(13)
N3 0.0283(14) 0.0340(16) 0.0224(13) 0.0114(12) 0.0051(11) 0.0104(12)
C1 0.0249(15) 0.0267(17) 0.0230(15) 0.0044(13) 0.0027(12) 0.0055(13)
C2 0.0353(18) 0.0265(18) 0.0323(18) 0.0075(14) 0.0082(14) 0.0063(14)
C3 0.0338(18) 0.0270(18) 0.038(2) 0.0007(15) 0.0093(15) 0.0068(15)
C4 0.0354(18) 0.038(2) 0.0247(17) 0.0008(15) 0.0084(14) 0.0095(15)
C5 0.0313(17) 0.0314(18) 0.0273(17) 0.0083(14) 0.0052(14) 0.0051(14)
C6 0.0214(15) 0.0268(17) 0.0228(15) 0.0056(13) 0.0019(12) 0.0041(12)
C7 0.0252(15) 0.0251(16) 0.0244(15) 0.0072(13) 0.0043(12) 0.0039(12)
C8 0.0240(15) 0.0254(17) 0.0311(17) 0.0095(14) 0.0053(13) 0.0031(13)
C9 0.045(2) 0.0286(18) 0.0315(18) 0.0110(15) 0.0041(15) 0.0087(16)
C10 0.047(2) 0.040(2) 0.041(2) 0.0180(18) 0.0052(17) 0.0121(18)
C11 0.043(2) 0.034(2) 0.056(2) 0.0251(19) 0.0104(18) 0.0115(17)
C12 0.044(2) 0.0237(18) 0.050(2) 0.0105(16) 0.0127(17) 0.0101(15)
C13 0.0274(16) 0.0265(17) 0.0340(18) 0.0072(14) 0.0069(14) 0.0055(13)
C14 0.0389(19) 0.0295(18) 0.0264(17) 0.0029(14) 0.0096(14) 0.0090(15)
C15 0.0273(17) 0.0347(19) 0.0338(18) 0.0096(15) 0.0057(14) 0.0055(14)
C16 0.0321(18) 0.035(2) 0.047(2) 0.0186(17) 0.0120(16) 0.0051(15)
C17 0.0340(19) 0.044(2) 0.049(2) 0.0267(19) 0.0081(17) 0.0050(17)
C18 0.039(2) 0.051(2) 0.0316(19) 0.0229(18) 0.0082(15) 0.0124(17)
C19 0.0249(16) 0.039(2) 0.0294(17) 0.0139(15) 0.0068(13) 0.0094(14)
C20 0.0366(18) 0.041(2) 0.0211(16) 0.0080(14) 0.0061(14) 0.0150(16)
C21 0.040(2) 0.043(2) 0.040(2) 0.0078(18) 0.0023(17) 0.0086(17)
C22 0.049(2) 0.070(3) 0.0294(19) 0.011(2) 0.0110(17) 0.025(2)
F1 0.0368(13) 0.0751(19) 0.0750(18) 0.0020(15) 0.0174(12) 0.0045(12)
F2 0.0747(18) 0.0465(16) 0.0751(19) -0.0123(14) -0.0171(15) 0.0082(14)
F3 0.0547(16) 0.086(2) 0.0666(18) 0.0378(16) -0.0215(13) 0.0053(14)
F4 0.0376(13) 0.130(3) 0.0569(16) 0.0093(17) 0.0155(12) 0.0292(16)
F5 0.0779(18) 0.088(2) 0.0278(12) 0.0214(13) 0.0207(12) 0.0254(15)
F6 0.099(2) 0.076(2) 0.0474(15) 0.0060(14) 0.0326(15) 0.0480(17)

loop_
_atom_type_symbol
_atom_type_description
_atom_type_scat_dispersion_real
_atom_type_scat_dispersion_imag
_atom_type_scat_source
C C 0.0033 0.0016 'International Tables Vol C Tables 4.2.6.8 and 6.1.1.4'
H H 0.0000 0.0000 'International Tables Vol C Tables 4.2.6.8 and 6.1.1.4'
N N 0.0061 0.0033 'International Tables Vol C Tables 4.2.6.8 and 6.1.1.4'
O O 0.0106 0.0060 'International Tables Vol C Tables 4.2.6.8 and 6.1.1.4'
F F 0.0171 0.0103 'International Tables Vol C Tables 4.2.6.8 and 6.1.1.4'
Pt Pt -1.7033 8.3905 'International Tables Vol C Tables 4.2.6.8 and 6.1.1.4'

loop_
_geom_angle_atom_site_label_1
_geom_angle_atom_site_label_2
_geom_angle_atom_site_label_3
_geom_angle
_geom_angle_site_symmetry_1
_geom_angle_site_symmetry_3
_geom_angle_publ_flag
C1 Pt N1 79.87(12) . . ?
C1 Pt N3 106.27(12) . . ?
N1 Pt N3 173.23(10) . . ?
C1 Pt O1 173.08(11) . . ?
N1 Pt O1 94.50(10) . . ?
N3 Pt O1 79.56(10) . . ?
C20 O1 Pt 114.5(2) . . ?
C7 N1 C14 120.5(3) . . ?
C7 N1 Pt 118.1(2) . . ?
C14 N1 Pt 121.0(2) . . ?
C14 N2 C13 116.1(3) . . ?
C15 N3 C19 118.4(3) . . ?
C15 N3 Pt 126.5(2) . . ?
C19 N3 Pt 115.1(2) . . ?
C2 C1 C6 115.3(3) . . ?
C2 C1 Pt 130.0(2) . . ?
C6 C1 Pt 114.4(2) . . ?
C3 C2 C1 122.8(3) . . ?
C2 C3 C4 120.8(3) . . ?
C5 C4 C3 119.3(3) . . ?
C4 C5 C6 119.9(3) . . ?
C5 C6 C1 121.7(3) . . ?
C5 C6 C7 124.3(3) . . ?
C1 C6 C7 113.8(3) . . ?
N1 C7 C8 117.9(3) . . ?
N1 C7 C6 112.3(3) . . ?
C8 C7 C6 129.8(3) . . ?
C9 C8 C13 117.9(3) . . ?
C9 C8 C7 125.3(3) . . ?
C13 C8 C7 116.7(3) . . ?
C10 C9 C8 121.2(4) . . ?
C9 C10 C11 120.2(4) . . ?
C12 C11 C10 120.8(3) . . ?
C11 C12 C13 120.3(4) . . ?
N2 C13 C12 118.0(3) . . ?
N2 C13 C8 122.5(3) . . ?
C12 C13 C8 119.5(3) . . ?
N2 C14 N1 125.7(3) . . ?
N3 C15 C16 122.9(3) . . ?
C17 C16 C15 118.8(4) . . ?
C18 C17 C16 118.9(3) . . ?
C17 C18 C19 119.9(3) . . ?
N3 C19 C18 120.9(3) . . ?
N3 C19 C20 114.1(3) . . ?
C18 C19 C20 125.0(3) . . ?
O1 C20 C19 112.3(3) . . ?
O1 C20 C21 109.5(3) . . ?
C19 C20 C21 108.8(3) . . ?
O1 C20 C22 106.4(3) . . ?
C19 C20 C22 109.4(3) . . ?
C21 C20 C22 110.5(3) . . ?
F2 C21 F1 107.3(3) . . ?
F2 C21 F3 106.2(3) . . ?
F1 C21 F3 106.1(3) . . ?
F2 C21 C20 112.7(3) . . ?
F1 C21 C20 110.3(3) . . ?
F3 C21 C20 113.8(3) . . ?
F4 C22 F6 107.7(4) . . ?
F4 C22 F5 106.3(4) . . ?
F6 C22 F5 106.0(3) . . ?
F4 C22 C20 110.6(3) . . ?
F6 C22 C20 112.0(4) . . ?
F5 C22 C20 113.8(3) . . ?

loop_
_geom_bond_atom_site_label_1
_geom_bond_atom_site_label_2
_geom_bond_distance
_geom_bond_site_symmetry_2
_geom_bond_publ_flag
Pt C1 1.989(3) . ?
Pt N1 1.994(3) . ?
Pt N3 2.028(3) . ?
Pt O1 2.047(2) . ?
O1 C20 1.355(4) . ?
N1 C7 1.341(4) . ?
N1 C14 1.360(4) . ?
N2 C14 1.298(4) . ?
N2 C13 1.374(4) . ?
N3 C15 1.336(5) . ?
N3 C19 1.360(4) . ?
C1 C2 1.403(5) . ?
C1 C6 1.424(4) . ?
C2 C3 1.373(5) . ?
C3 C4 1.381(5) . ?
C4 C5 1.382(5) . ?
C5 C6 1.400(4) . ?
C6 C7 1.459(4) . ?
C7 C8 1.429(4) . ?
C8 C9 1.415(5) . ?
C8 C13 1.414(5) . ?
C9 C10 1.361(5) . ?
C10 C11 1.393(6) . ?
C11 C12 1.358(5) . ?
C12 C13 1.411(5) . ?
C15 C16 1.381(5) . ?
C16 C17 1.379(5) . ?
C17 C18 1.378(6) . ?
C18 C19 1.389(5) . ?
C19 C20 1.531(5) . ?
C20 C21 1.540(5) . ?
C20 C22 1.546(5) . ?
C21 F2 1.319(5) . ?
C21 F1 1.323(5) . ?
C21 F3 1.340(5) . ?
C22 F4 1.321(5) . ?
C22 F6 1.324(5) . ?
C22 F5 1.351(4) . ?
